data_7044350
loop_
_publ_author_name
'Perlepes, Spyros P.'
'Polyzou, Christina D.'
'Koumousi, Evangelia S.'
'Lada, Zoi G.'
'Raptopoulou, Catherine P.'
'Psycharis, Vassilis'
'Rouzieres, Mathieu'
'Tsipis, Athanassios C.'
'Mathoniere, Corine'
'Clerac, Rodolphe'

_publ_section_title
;
 &#x201C;Switching on&#x201D; the single-molecule magnet properties within
 a series of dinuclear cobalt(III)-dysprosium(III) 2-pyridyloximate
 complexes
;
_journal_name_full 'Dalton Trans.'
_journal_paper_doi 10.1039/C7DT02717F
_journal_year 2017
_chemical_formula_sum 'C21 H21 Co Dy N9 O12'
_chemical_formula_weight 812.90
_space_group_crystal_system trigonal
_space_group_IT_number 146
_space_group_name_Hall 'R 3'
_space_group_name_H-M_alt 'R 3 :H'
_symmetry_space_group_name_Hall 'R 3'
_symmetry_space_group_name_H-M 'R 3 :H'
_atom_sites_solution_hydrogens geom
_audit_creation_method SHELXL-2014/6
_audit_update_record
;
2016-10-19 deposited with the CCDC.
2017-09-28 downloaded from the CCDC.
;
_cell_angle_alpha 90
_cell_angle_beta 90
_cell_angle_gamma 120
_cell_formula_units_Z 3
_cell_length_a 15.0503(2)
_cell_length_b 15.0503(2)
_cell_length_c 10.29970(10)
_cell_measurement_reflns_used 6983
_cell_measurement_temperature 170(2)
_cell_measurement_theta_max 72.06
_cell_measurement_theta_min 8.04
_cell_volume 2020.44(4)
_computing_cell_refinement 'CrystalClear, Rigaku MSC, 2005'
_computing_data_collection 'CrystalClear, Rigaku MSC, 2005'
_computing_data_reduction 'CrystalClear, Rigaku MSC, 2005'
_computing_molecular_graphics 'Diamond ver.3.1'
_computing_structure_refinement 'SHELXL-2014/6 (Sheldrick, 2014)'
_computing_structure_solution 'SHELXL-2014/6 (Sheldrick, 2014)'
_diffrn_ambient_temperature 170(2)
_diffrn_measured_fraction_theta_full 0.928
_diffrn_measured_fraction_theta_max 0.997
_diffrn_measurement_device_type 'Rigaku R-AXIS SPIDER IPDS'
_diffrn_measurement_method '\q scans'
_diffrn_radiation_type CuK\a
_diffrn_radiation_wavelength 1.54178
_diffrn_reflns_av_R_equivalents 0.0679
_diffrn_reflns_av_unetI/netI 0.0838
_diffrn_reflns_Laue_measured_fraction_full 0.928
_diffrn_reflns_Laue_measured_fraction_max 0.997
_diffrn_reflns_limit_h_max 16
_diffrn_reflns_limit_h_min -17
_diffrn_reflns_limit_k_max 17
_diffrn_reflns_limit_k_min -17
_diffrn_reflns_limit_l_max 12
_diffrn_reflns_limit_l_min -11
_diffrn_reflns_number 6533
_diffrn_reflns_point_group_measured_fraction_full 0.912
_diffrn_reflns_point_group_measured_fraction_max 0.980
_diffrn_reflns_theta_full 67.679
_diffrn_reflns_theta_max 64.691
_diffrn_reflns_theta_min 8.047
_exptl_absorpt_coefficient_mu 20.224
_exptl_absorpt_correction_T_max 1.000
_exptl_absorpt_correction_T_min 0.269
_exptl_absorpt_correction_type numerical
_exptl_absorpt_process_details 'CrystalClear, Rigaku MSC, 2005'
_exptl_crystal_colour brown
_exptl_crystal_density_diffrn 2.004
_exptl_crystal_description parallelepiped
_exptl_crystal_F_000 1197
_exptl_crystal_size_max 0.20
_exptl_crystal_size_mid 0.17
_exptl_crystal_size_min 0.17
_refine_diff_density_max 1.519
_refine_diff_density_min -0.663
_refine_diff_density_rms 0.102
_refine_ls_abs_structure_details
;
 Flack x determined using 662 quotients [(I+)-(I-)]/[(I+)+(I-)]
 (Parsons, Flack and Wagner, Acta Cryst. B69 (2013) 249-259).
;
_refine_ls_abs_structure_Flack 0.001(5)
_refine_ls_extinction_method none
_refine_ls_goodness_of_fit_ref 0.983
_refine_ls_hydrogen_treatment constr
_refine_ls_matrix_type full
_refine_ls_number_parameters 134
_refine_ls_number_reflns 1486
_refine_ls_number_restraints 1
_refine_ls_restrained_S_all 0.983
_refine_ls_R_factor_all 0.0374
_refine_ls_R_factor_gt 0.0368
_refine_ls_shift/su_max 0.002
_refine_ls_shift/su_mean 0.000
_refine_ls_structure_factor_coef Fsqd
_refine_ls_weighting_details 'w=1/[\s^2^(Fo^2^)+(0.0140P)^2^] where P=(Fo^2^+2Fc^2^)/3'
_refine_ls_weighting_scheme calc
_refine_ls_wR_factor_gt 0.0713
_refine_ls_wR_factor_ref 0.0715
_reflns_Friedel_coverage 0.966
_reflns_Friedel_fraction_full 0.896
_reflns_Friedel_fraction_max 0.963
_reflns_number_gt 1445
_reflns_number_total 1486
_reflns_threshold_expression 'I > 2\s(I)'
_cod_data_source_file c7dt02717f2.cif
_cod_data_source_block shelxl
_cod_original_cell_volume 2020.44(6)
_cod_database_code 7044350
_shelx_space_group_comment
;
The symmetry employed for this shelxl refinement is uniquely defined
by the following loop, which should always be used as a source of
symmetry information in preference to the above space-group names.
They are only intended as comments.
;
_shelxl_version_number 2014/6

loop_
_space_group_symop_operation_xyz
'x, y, z'
'-y, x-y, z'
'-x+y, -x, z'
'x+2/3, y+1/3, z+1/3'
'-y+2/3, x-y+1/3, z+1/3'
'-x+y+2/3, -x+1/3, z+1/3'
'x+1/3, y+2/3, z+2/3'
'-y+1/3, x-y+2/3, z+2/3'
'-x+y+1/3, -x+2/3, z+2/3'

loop_
_atom_site_label
_atom_site_type_symbol
_atom_site_fract_x
_atom_site_fract_y
_atom_site_fract_z
_atom_site_U_iso_or_equiv
_atom_site_adp_type
_atom_site_occupancy
_atom_site_site_symmetry_order
_atom_site_calc_flag
_atom_site_refinement_flags_posn
_atom_site_refinement_flags_adp
_atom_site_refinement_flags_occupancy
Dy Dy 0.0000 1.0000 0.84370(2) 0.0179(3) Uani 1 3 d S T P
Co Co 0.0000 1.0000 1.2113(2) 0.0126(6) Uani 1 3 d S T P
O1 O 0.0468(5) 0.9148(5) 0.9952(6) 0.0212(15) Uani 1 1 d . . .
N1 N -0.1015(5) 0.8831(6) 1.3112(7) 0.0153(18) Uani 1 1 d . . .
N2 N -0.0032(5) 0.8947(5) 1.1078(7) 0.0161(18) Uani 1 1 d . . .
C1 C -0.1551(7) 0.8830(7) 1.4160(9) 0.022(2) Uani 1 1 d . . .
H1 H -0.1459 0.9466 1.4469 0.029 Uiso 1 1 calc R U .
C2 C -0.2222(7) 0.7951(7) 1.4795(10) 0.028(2) Uani 1 1 d . . .
H2 H -0.2583 0.7973 1.5540 0.036 Uiso 1 1 calc R U .
C3 C -0.2365(8) 0.7029(8) 1.4329(11) 0.038(3) Uani 1 1 d . . .
H3 H -0.2832 0.6408 1.4752 0.049 Uiso 1 1 calc R U .
C4 C -0.1834(7) 0.7006(7) 1.3259(9) 0.027(2) Uani 1 1 d . . .
H4 H -0.1926 0.6374 1.2936 0.037 Uiso 1 1 calc R U .
C5 C -0.1162(7) 0.7925(7) 1.2661(9) 0.019(2) Uani 1 1 d . . .
C6 C -0.0587(7) 0.8007(6) 1.1470(9) 0.018(2) Uani 1 1 d . . .
C7 C -0.0683(8) 0.7104(7) 1.0742(10) 0.035(3) Uani 1 1 d . . .
H7A H -0.0547 0.7276 0.9819 0.049 Uiso 1 1 calc R U .
H7B H -0.1379 0.6520 1.0849 0.049 Uiso 1 1 calc R U .
H7C H -0.0186 0.6923 1.1082 0.049 Uiso 1 1 calc R U .
N11 N -0.0786(6) 0.8024(6) 0.7211(8) 0.0243(19) Uani 1 1 d . . .
O11 O -0.1301(5) 0.8161(5) 0.8071(6) 0.0291(16) Uani 1 1 d . . .
O12 O 0.0039(5) 0.8825(5) 0.6852(6) 0.0264(17) Uani 1 1 d . . .
O13 O -0.1043(6) 0.7178(5) 0.6744(8) 0.0400(19) Uani 1 1 d . . .

loop_
_atom_site_aniso_label
_atom_site_aniso_U_11
_atom_site_aniso_U_22
_atom_site_aniso_U_33
_atom_site_aniso_U_23
_atom_site_aniso_U_13
_atom_site_aniso_U_12
Dy 0.0161(3) 0.0161(3) 0.0214(5) 0.000 0.000 0.00804(16)
Co 0.0092(8) 0.0092(8) 0.0192(15) 0.000 0.000 0.0046(4)
O1 0.023(4) 0.026(4) 0.019(4) 0.005(3) 0.008(3) 0.016(3)
N1 0.012(4) 0.015(4) 0.019(5) -0.004(3) -0.003(3) 0.008(3)
N2 0.014(4) 0.017(4) 0.017(5) 0.003(3) 0.001(3) 0.008(3)
C1 0.015(5) 0.024(5) 0.028(6) 0.003(4) 0.004(4) 0.009(4)
C2 0.022(5) 0.030(6) 0.026(6) 0.013(5) 0.008(5) 0.009(5)
C3 0.028(6) 0.029(6) 0.041(7) 0.020(5) 0.008(5) 0.003(5)
C4 0.026(6) 0.019(5) 0.031(6) 0.003(5) -0.004(5) 0.008(5)
C5 0.021(5) 0.015(5) 0.021(5) 0.004(4) -0.002(4) 0.009(4)
C6 0.022(5) 0.007(4) 0.026(5) 0.000(4) -0.004(4) 0.007(4)
C7 0.053(7) 0.014(5) 0.040(7) -0.004(5) 0.006(5) 0.018(5)
N11 0.025(5) 0.017(4) 0.031(5) -0.002(4) -0.010(4) 0.011(4)
O11 0.025(4) 0.032(4) 0.028(4) -0.004(3) 0.003(3) 0.012(3)
O12 0.026(4) 0.022(4) 0.028(4) -0.001(3) 0.002(3) 0.009(3)
O13 0.041(5) 0.022(4) 0.056(5) -0.018(4) -0.015(4) 0.015(4)

loop_
_atom_type_symbol
_atom_type_description
_atom_type_scat_dispersion_real
_atom_type_scat_dispersion_imag
_atom_type_scat_source
C C 0.0181 0.0091 'International Tables Vol C Tables 4.2.6.8 and 6.1.1.4'
H H 0.0000 0.0000 'International Tables Vol C Tables 4.2.6.8 and 6.1.1.4'
N N 0.0311 0.0180 'International Tables Vol C Tables 4.2.6.8 and 6.1.1.4'
O O 0.0492 0.0322 'International Tables Vol C Tables 4.2.6.8 and 6.1.1.4'
Co Co -2.3653 3.6143 'International Tables Vol C Tables 4.2.6.8 and 6.1.1.4'
Dy Dy -9.8046 9.8477 'International Tables Vol C Tables 4.2.6.8 and 6.1.1.4'

loop_
_geom_angle_atom_site_label_1
_geom_angle_atom_site_label_2
_geom_angle_atom_site_label_3
_geom_angle
_geom_angle_site_symmetry_1
_geom_angle_site_symmetry_3
O1 Dy O1 80.4(2) . 2_675
O1 Dy O1 80.4(2) . 3_465
O1 Dy O1 80.4(2) 2_675 3_465
O1 Dy O12 149.7(2) . 3_465
O1 Dy O12 123.7(2) 2_675 3_465
O1 Dy O12 85.7(2) 3_465 3_465
O1 Dy O12 123.7(2) . 2_675
O1 Dy O12 85.7(2) 2_675 2_675
O1 Dy O12 149.7(2) 3_465 2_675
O12 Dy O12 79.8(2) 3_465 2_675
O1 Dy O12 85.7(2) . .
O1 Dy O12 149.7(2) 2_675 .
O1 Dy O12 123.7(2) 3_465 .
O12 Dy O12 79.8(2) 3_465 .
O12 Dy O12 79.8(2) 2_675 .
O1 Dy O11 77.1(2) . .
O1 Dy O11 146.7(2) 2_675 .
O1 Dy O11 71.9(2) 3_465 .
O12 Dy O11 73.0(2) 3_465 .
O12 Dy O11 127.3(2) 2_675 .
O12 Dy O11 51.8(2) . .
O1 Dy O11 71.9(2) . 2_675
O1 Dy O11 77.1(2) 2_675 2_675
O1 Dy O11 146.7(2) 3_465 2_675
O12 Dy O11 127.3(2) 3_465 2_675
O12 Dy O11 51.8(2) 2_675 2_675
O12 Dy O11 73.0(2) . 2_675
O11 Dy O11 117.75(8) . 2_675
O1 Dy O11 146.7(2) . 3_465
O1 Dy O11 71.9(2) 2_675 3_465
O1 Dy O11 77.1(2) 3_465 3_465
O12 Dy O11 51.8(2) 3_465 3_465
O12 Dy O11 73.0(2) 2_675 3_465
O12 Dy O11 127.3(2) . 3_465
O11 Dy O11 117.75(8) . 3_465
O11 Dy O11 117.75(8) 2_675 3_465
O1 Dy N11 78.9(2) . .
O1 Dy N11 159.2(2) 2_675 .
O1 Dy N11 97.6(2) 3_465 .
O12 Dy N11 76.4(2) 3_465 .
O12 Dy N11 104.5(2) 2_675 .
O12 Dy N11 26.1(2) . .
O11 Dy N11 25.8(2) . .
O11 Dy N11 94.8(2) 2_675 .
O11 Dy N11 128.1(2) 3_465 .
O1 Dy N11 97.6(2) . 2_675
O1 Dy N11 78.9(2) 2_675 2_675
O1 Dy N11 159.2(2) 3_465 2_675
O12 Dy N11 104.5(2) 3_465 2_675
O12 Dy N11 26.1(2) 2_675 2_675
O12 Dy N11 76.4(2) . 2_675
O11 Dy N11 128.1(2) . 2_675
O11 Dy N11 25.8(2) 2_675 2_675
O11 Dy N11 94.8(2) 3_465 2_675
N11 Dy N11 102.3(2) . 2_675
O1 Dy N11 159.2(2) . 3_465
O1 Dy N11 97.6(2) 2_675 3_465
O1 Dy N11 78.9(2) 3_465 3_465
O12 Dy N11 26.1(2) 3_465 3_465
O12 Dy N11 76.4(2) 2_675 3_465
O12 Dy N11 104.5(2) . 3_465
O11 Dy N11 94.8(2) . 3_465
O11 Dy N11 128.1(2) 2_675 3_465
O11 Dy N11 25.8(2) 3_465 3_465
N11 Dy N11 102.3(2) . 3_465
N11 Dy N11 102.3(2) 2_675 3_465
N2 Co N2 91.4(3) 3_465 .
N2 Co N2 91.4(3) 3_465 2_675
N2 Co N2 91.4(3) . 2_675
N2 Co N1 172.5(3) 3_465 2_675
N2 Co N1 92.3(3) . 2_675
N2 Co N1 82.0(3) 2_675 2_675
N2 Co N1 82.0(3) 3_465 3_465
N2 Co N1 172.5(3) . 3_465
N2 Co N1 92.3(3) 2_675 3_465
N1 Co N1 94.7(3) 2_675 3_465
N2 Co N1 92.3(3) 3_465 .
N2 Co N1 82.0(3) . .
N2 Co N1 172.5(3) 2_675 .
N1 Co N1 94.7(3) 2_675 .
N1 Co N1 94.7(3) 3_465 .
N2 O1 Dy 114.5(5) . .
C1 N1 C5 118.6(8) . .
C1 N1 Co 128.5(6) . .
C5 N1 Co 112.9(6) . .
C6 N2 O1 120.1(7) . .
C6 N2 Co 118.2(6) . .
O1 N2 Co 121.6(5) . .
N1 C1 C2 122.5(9) . .
N1 C1 H1 118.8 . .
C2 C1 H1 118.8 . .
C1 C2 C3 118.5(10) . .
C1 C2 H2 120.8 . .
C3 C2 H2 120.8 . .
C4 C3 C2 120.4(10) . .
C4 C3 H3 119.8 . .
C2 C3 H3 119.8 . .
C3 C4 C5 118.4(10) . .
C3 C4 H4 120.8 . .
C5 C4 H4 120.8 . .
N1 C5 C4 121.7(9) . .
N1 C5 C6 114.2(8) . .
C4 C5 C6 124.1(8) . .
N2 C6 C5 112.5(8) . .
N2 C6 C7 123.6(9) . .
C5 C6 C7 123.8(8) . .
C6 C7 H7A 109.5 . .
C6 C7 H7B 109.5 . .
H7A C7 H7B 109.5 . .
C6 C7 H7C 109.5 . .
H7A C7 H7C 109.5 . .
H7B C7 H7C 109.5 . .
O13 N11 O11 123.0(9) . .
O13 N11 O12 121.2(9) . .
O11 N11 O12 115.8(8) . .
O13 N11 Dy 173.8(6) . .
O11 N11 Dy 59.5(4) . .
O12 N11 Dy 56.6(4) . .
N11 O11 Dy 94.7(5) . .
N11 O12 Dy 97.3(5) . .

loop_
_geom_bond_atom_site_label_1
_geom_bond_atom_site_label_2
_geom_bond_distance
_geom_bond_site_symmetry_2
Dy O1 2.340(6) .
Dy O1 2.340(6) 2_675
Dy O1 2.340(6) 3_465
Dy O12 2.429(6) 3_465
Dy O12 2.429(6) 2_675
Dy O12 2.429(6) .
Dy O11 2.493(6) .
Dy O11 2.493(6) 2_675
Dy O11 2.493(6) 3_465
Dy N11 2.885(8) .
Dy N11 2.885(8) 2_675
Dy N11 2.885(8) 3_465
Co N2 1.890(7) 3_465
Co N2 1.890(7) .
Co N2 1.890(7) 2_675
Co N1 1.950(7) 2_675
Co N1 1.950(7) 3_465
Co N1 1.950(8) .
O1 N2 1.333(8) .
N1 C1 1.348(10) .
N1 C5 1.350(11) .
N2 C6 1.295(10) .
C1 C2 1.365(12) .
C1 H1 0.9500 .
C2 C3 1.379(12) .
C2 H2 0.9500 .
C3 C4 1.372(13) .
C3 H3 0.9500 .
C4 C5 1.384(12) .
C4 H4 0.9500 .
C5 C6 1.470(12) .
C6 C7 1.494(11) .
C7 H7A 0.9800 .
C7 H7B 0.9800 .
C7 H7C 0.9800 .
N11 O13 1.228(10) .
N11 O11 1.261(9) .
N11 O12 1.278(9) .
